data_4321036
loop_
_publ_author_name
'Raymond J. Batchelor'
'Frederick W. B. Einstein'
'Ian D. Gay'
'Jian-Hua Gu'
'Seema Mehta'
'B. Mario Pinto'
'Xue-Min Zhou'

_publ_contact_author
;
 F.W.B. Einstein
 Dept. of Chemistry, Simon Fraser University
 8888 University Way
 Burnaby, B.C.
 Canada
 V5A 1S6
;
_publ_contact_author_email einstein@sfu.ca
_publ_contact_author_fax 604-291-3765
_publ_contact_author_phone 604-291-4878
_publ_section_title
;
 Synthesis, Characterization, and Redox Behavior of New Selenium Coronands
 and of Copper(I) and Copper(II) Complexes of Selenium Coronands
;
_journal_name_full 'Inorganic Chemistry'
_journal_page_first 2558
_journal_page_last 2571
_journal_paper_doi 10.1021/ic991345p
_journal_volume 39
_journal_year 2000
_chemical_formula_moiety 'Cu Se4 S2 F6 O8 C14 H22 '
_chemical_formula_sum 'C14 H22 Cu F6 O8 S2 Se4'
_chemical_formula_weight 877.84
_chemical_name_systematic ?
_space_group_IT_number 14
_symmetry_cell_setting monoclinic
_symmetry_space_group_name_Hall '-P 2yn'
_symmetry_space_group_name_H-M 'P 1 21/n 1'
_cell_angle_alpha 90.0
_cell_angle_beta 100.82(4)
_cell_angle_gamma 90.0
_cell_formula_units_Z 4
_cell_length_a 8.412(5)
_cell_length_b 20.924(5)
_cell_length_c 15.021(5)
_cell_measurement_reflns_used 24
_cell_measurement_temperature 190
_cell_measurement_theta_max 20.
_cell_measurement_theta_min 15.
_cell_volume 2596.9(19)
_computing_data_reduction 'NRCVAX DATRD2'
_computing_molecular_graphics NRCVAX
_computing_publication_material 'NRCVAX TABLES Jan 94 Version'
_computing_structure_refinement CRYSTALS
_computing_structure_solution 'NRCVAX SOLVER'
_diffrn_ambient_temperature 190
_diffrn_measurement_device 'Nonius CAD-4    '
_diffrn_measurement_method 'Theta/2theta scan b/P/b '
_diffrn_radiation_monochromator graphite
_diffrn_radiation_source 'xray tube'
_diffrn_radiation_type 'Molybdenum K\a'
_diffrn_radiation_wavelength 0.70930
_diffrn_reflns_av_R_equivalents 0.047
_diffrn_reflns_limit_h_max 8
_diffrn_reflns_limit_h_min -9
_diffrn_reflns_limit_k_max 22
_diffrn_reflns_limit_k_min 0
_diffrn_reflns_limit_l_max 16
_diffrn_reflns_limit_l_min 0
_diffrn_reflns_number 4251
_diffrn_reflns_theta_max 22.50
_diffrn_reflns_theta_min 2.00
_diffrn_standards_decay_% 5.0
_diffrn_standards_interval_time 60
_diffrn_standards_number 2
_exptl_absorpt_coefficient_mu 6.63
_exptl_absorpt_correction_T_max 0.475
_exptl_absorpt_correction_T_min 0.337
_exptl_absorpt_correction_type integration
_exptl_crystal_density_diffrn 2.245
_exptl_crystal_F_000 1691.67
_exptl_crystal_size_max 0.14
_exptl_crystal_size_mid 0.16
_exptl_crystal_size_min 0.40
_refine_diff_density_max 0.91
_refine_diff_density_min -0.98
_refine_ls_matrix_type full
_refine_ls_number_parameters 185
_refine_ls_number_reflns 2152
_refine_ls_number_restraints 34
_refine_ls_R_factor_obs 0.059
_refine_ls_shift/esd_max 0.03
_refine_ls_structure_factor_coef F
_refine_ls_weighting_scheme unit
_refine_ls_wR_factor_obs 0.061
_reflns_number_observed 2153
_reflns_number_total 3379
_reflns_observed_criterion 'Inet > 2.5\s(Inet)'
_cod_data_source_file ic991345p_6.cif
_cod_data_source_block cuo2
_cod_depositor_comments
;
 Changing the _atom_site_occupancy data item value from '.' to '1'
 for all fully occupied atom sites.

 Antanas Vaitkus,
 2017-02-19
;
_cod_original_cell_volume 2597
_cod_original_formula_sum 'Cu Se4 S2 F6 O8 C14 H22 '
_cod_database_code 4321036

loop_
_symmetry_equiv_pos_as_xyz
x,y,z
-x,-y,-z
1/2-x,1/2+y,1/2-z
1/2+x,1/2-y,1/2+z

loop_
_atom_site_aniso_label
_atom_site_aniso_U_11
_atom_site_aniso_U_22
_atom_site_aniso_U_33
_atom_site_aniso_U_12
_atom_site_aniso_U_13
_atom_site_aniso_U_23
_atom_site_aniso_type_symbol
Cu 0.0399(10) 0.0436(10) 0.0333(9) 0.0035(8) 0.0057(7) -0.0068(8) Cu
Se(1) 0.0510(11) 0.0760(12) 0.0643(11) 0.0120(10) -0.0059(9) -0.0208(10) Se
Se(5) 0.0726(13) 0.1078(16) 0.0490(11) -0.0114(12) 0.0150(9) -0.0413(11) Se
Se(9) 0.0397(9) 0.0492(10) 0.0697(11) 0.0027(8) 0.0128(8) 0.0131(8) Se
Se(13) 0.0808(12) 0.0353(8) 0.0359(9) 0.0074(8) -0.0031(8) -0.0068(7) Se
S(1) 0.075(3) 0.105(4) 0.037(2) 0.021(3) -0.0037(22) -0.0078(25) S
O(1) 0.144(10) 0.129(12) 0.053(8) -0.040(9) -0.026(8) -0.012(8) O
O(2) 0.150(10) 0.263(19) 0.057(9) 0.127(13) 0.002(9) -0.037(11) O
O(3) 0.088(10) 0.122(8) 0.064(8) -0.014(7) -0.001(7) 0.020(8) O
C(1) 0.077(10) 0.082(11) 0.046(8) 0.000(8) -0.005(9) -0.009(8) C
F(1) 0.081(6) 0.158(10) 0.054(6) -0.013(7) -0.016(6) -0.025(7) F
F(2) 0.091(7) 0.130(9) 0.082(8) 0.001(7) 0.031(6) -0.031(7) F
F(3) 0.188(13) 0.106(8) 0.062(7) 0.006(7) -0.007(8) 0.017(6) F

loop_
_atom_site_label
_atom_site_fract_x
_atom_site_fract_y
_atom_site_fract_z
_atom_site_U_iso_or_equiv
_atom_site_thermal_displace_type
_atom_site_calc_flag
_atom_site_refinement_flags
_atom_site_type_symbol
_atom_site_occupancy
Cu 0.52280(21) 0.14564(8) 0.12423(11) 0.0391(9) Uani ? . Cu 1
Se(1) 0.81367(21) 0.11725(9) 0.17129(12) 0.0659(11) Uani ? . Se 1
Se(5) 0.54160(23) 0.18251(11) 0.28031(12) 0.0760(13) Uani ? . Se 1
Se(9) 0.23508(19) 0.17184(8) 0.08758(12) 0.0525(10) Uani ? . Se 1
Se(13) 0.49901(22) 0.09244(7) -0.02078(10) 0.0525(10) Uani ? . Se 1
S(1) -0.2077(5) 0.04945(23) -0.27989(21) 0.074(3) Uani ? . S 1
O(1) -0.0618(7) 0.0837(3) -0.2510(3) 0.114(9) Uani ? . O 1
O(2) -0.3499(8) 0.0843(4) -0.2717(4) 0.159(13) Uani ? . O 1
O(3) -0.2066(9) -0.0147(3) -0.2511(3) 0.093(8) Uani ? . O 1
C(1) -0.2227(6) 0.0436(3) -0.40408(21) 0.071(9) Uani ? . C 1
F(1) -0.3574(8) 0.0136(4) -0.4390(3) 0.102(8) Uani ? . F 1
F(2) -0.0980(8) 0.0122(4) -0.4219(4) 0.099(8) Uani ? . F 1
F(3) -0.2233(11) 0.1011(3) -0.4387(3) 0.123(10) Uani ? . F 1
S(2) 0.6668(7) 0.2852(3) 0.0212(4) 0.0527(15) Uiso ? . S 0.551(6)
O(21) 0.5795(13) 0.2552(5) 0.0827(7) 0.059(3) Uiso ? . O 0.551(6)
O(22) 0.5685(12) 0.3170(5) -0.0537(6) 0.085(4) Uiso ? . O 0.551(6)
O(23) 0.7955(11) 0.2479(4) -0.0004(8) 0.085(4) Uiso ? . O 0.551(6)
C(20) 0.7735(11) 0.3511(4) 0.0889(6) 0.070(7) Uiso ? . C 0.551(6)
F(21) 0.8749(14) 0.3768(5) 0.0428(9) 0.113(3) Uiso ? . F 0.551(6)
F(22) 0.8525(15) 0.3284(6) 0.1658(6) 0.113(3) Uiso ? . F 0.551(6)
F(23) 0.6692(17) 0.3940(4) 0.1045(9) 0.113(3) Uiso ? . F 0.551(6)
S(20) 0.7531(9) 0.2763(3) 0.0884(5) 0.0527(15) Uiso ? . S 0.449(6)
O(201) 0.5998(12) 0.2453(5) 0.0768(10) 0.059(3) Uiso ? . O 0.449(6)
O(202) 0.8475(16) 0.2608(6) 0.0219(8) 0.085(4) Uiso ? . O 0.449(6)
O(203) 0.8412(16) 0.2786(6) 0.1792(6) 0.085(4) Uiso ? . O 0.449(6)
C(200) 0.7000(14) 0.3610(3) 0.0645(8) 0.070(7) Uiso ? . C 0.449(6)
F(201) 0.8291(20) 0.3946(4) 0.0586(12) 0.113(3) Uiso ? . F 0.449(6)
F(202) 0.6363(21) 0.3828(5) 0.1319(11) 0.113(3) Uiso ? . F 0.449(6)
F(203) 0.5965(19) 0.3647(6) -0.0125(10) 0.113(3) Uiso ? . F 0.449(6)
O(4) 0.5260(25) 0.0381(6) 0.2086(9) 0.128(14) Uani ? . O 1
O(5) 0.1411(17) 0.1120(6) -0.0987(9) 0.111(10) Uani ? . O 1
C(2) 0.801(3) 0.0662(13) 0.2779(14) 0.172(13) Uiso ? . C 1
C(3) 0.635(3) 0.0491(12) 0.2917(18) 0.140(10) Uiso ? . C 1
C(4) 0.579(3) 0.1019(6) 0.3439(13) 0.104(7) Uiso ? . C 1
C(6) 0.3182(13) 0.1831(9) 0.2982(14) 0.104(7) Uiso ? . C 1
C(7) 0.2256(24) 0.2386(9) 0.2524(11) 0.090(6) Uiso ? . C 1
C(8) 0.2381(24) 0.2509(6) 0.1563(10) 0.085(6) Uiso ? . C 1
C(10) 0.2108(21) 0.2137(6) -0.0303(7) 0.067(5) Uiso ? . C 1
C(11) 0.2298(17) 0.1686(8) -0.1049(11) 0.072(5) Uiso ? . C 1
C(12) 0.4012(16) 0.1551(7) -0.1110(9) 0.064(5) Uiso ? . C 1
C(14) 0.7153(12) 0.1032(8) -0.0473(12) 0.080(6) Uiso ? . C 1
C(15) 0.8322(21) 0.0547(8) -0.0011(10) 0.082(6) Uiso ? . C 1
C(16) 0.846(3) 0.0449(6) 0.0972(10) 0.097(7) Uiso ? . C 1
H(21) 0.857(3) 0.0878(13) 0.3301(14) 0.242(18) Uiso ? . H 1
H(22) 0.855(3) 0.0271(13) 0.2705(14) 0.242(18) Uiso ? . H 1
H(31) 0.640(3) 0.0095(12) 0.3229(18) 0.197(18) Uiso ? . H 1
H(41) 0.659(3) 0.1089(6) 0.3964(13) 0.158(18) Uiso ? . H 1
H(42) 0.481(3) 0.0890(6) 0.3614(13) 0.158(18) Uiso ? . H 1
H(61) 0.3185(13) 0.1849(9) 0.3614(14) 0.161(18) Uiso ? . H 1
H(62) 0.2675(13) 0.1446(9) 0.2741(14) 0.161(18) Uiso ? . H 1
H(71) 0.2620(24) 0.2763(9) 0.2851(11) 0.146(18) Uiso ? . H 1
H(72) 0.1153(24) 0.2312(9) 0.2555(11) 0.146(18) Uiso ? . H 1
H(81) 0.3361(24) 0.2730(6) 0.1544(10) 0.140(18) Uiso ? . H 1
H(82) 0.1488(24) 0.2763(6) 0.1287(10) 0.140(18) Uiso ? . H 1
H(101) 0.2882(21) 0.2471(6) -0.0262(7) 0.128(18) Uiso ? . H 1
H(102) 0.1049(21) 0.2312(6) -0.0439(7) 0.128(18) Uiso ? . H 1
H(111) 0.1904(17) 0.1904(8) -0.1601(11) 0.128(18) Uiso ? . H 1
H(121) 0.4638(16) 0.1931(7) -0.1027(9) 0.123(18) Uiso ? . H 1
H(122) 0.4032(16) 0.1378(7) -0.1692(9) 0.123(18) Uiso ? . H 1
H(141) 0.7532(12) 0.1450(8) -0.0299(12) 0.136(18) Uiso ? . H 1
H(142) 0.7071(12) 0.0983(8) -0.1109(12) 0.136(18) Uiso ? . H 1
H(151) 0.9350(21) 0.0681(8) -0.0117(10) 0.142(18) Uiso ? . H 1
H(152) 0.8060(21) 0.0142(8) -0.0285(10) 0.142(18) Uiso ? . H 1
H(161) 0.953(3) 0.0294(6) 0.1197(10) 0.155(18) Uiso ? . H 1
H(162) 0.770(3) 0.0133(6) 0.1057(10) 0.155(18) Uiso ? . H 1

loop_
_atom_type_symbol
_atom_type_description
_atom_type_scat_dispersion_real
_atom_type_scat_dispersion_imag
_atom_type_scat_source
Cu ? 0.263 1.266 'International Tables Vol. IV Table 2.2B'
Se ? -0.178 2.223 'International Tables Vol. IV Table 2.2B'
S ? 0.110 0.124 'International Tables Vol. IV Table 2.2B'
F ? 0.014 0.010 'International Tables Vol. IV Table 2.2B'
O ? 0.008 0.006 'International Tables Vol. IV Table 2.2B'
C ? 0.002 0.002 'International Tables Vol. IV Table 2.2B'
H ? 0.000 0.000 'International Tables Vol. IV Table 2.2B'

loop_
_geom_angle_atom_site_label_1
_geom_angle_atom_site_label_2
_geom_angle_atom_site_label_3
_geom_angle
_geom_angle_site_symmetry_1
_geom_angle_site_symmetry_2
_geom_angle_site_symmetry_3
_geom_angle_publ_flag
Se(1) Cu Se(5) 85.40(9) ? ? ? ?
Se(1) Cu Se(9) 176.43(10) ? ? ? ?
Se(1) Cu Se(13) 93.25(9) ? ? ? ?
Se(1) Cu O(201) 89.2(3) ? ? ? ?
Se(5) Cu Se(9) 91.62(10) ? ? ? ?
Se(5) Cu Se(13) 170.92(10) ? ? ? ?
Se(5) Cu O(201) 92.3(4) ? ? ? ?
Se(9) Cu Se(13) 89.39(9) ? ? ? ?
Se(9) Cu O(201) 92.9(3) ? ? ? ?
Se(13) Cu O(201) 96.7(4) ? ? ? ?
Cu Se(1) C(2) 99.3(8) ? ? ? ?
Cu Se(1) C(16) 105.2(6) ? ? ? ?
C(2) Se(1) C(16) 94.6(9) ? ? ? ?
Cu Se(5) C(4) 100.0(5) ? ? ? ?
Cu Se(5) C(6) 104.1(6) ? ? ? ?
C(4) Se(5) C(6) 90.4(9) ? ? ? ?
Cu Se(9) C(8) 99.1(6) ? ? ? ?
Cu Se(9) C(10) 103.6(5) ? ? ? ?
C(8) Se(9) C(10) 95.1(6) ? ? ? ?
Cu Se(13) C(12) 105.6(4) ? ? ? ?
Cu Se(13) C(14) 102.0(5) ? ? ? ?
C(12) Se(13) C(14) 93.9(6) ? ? ? ?
O(1) S(1) O(2) 114.1(5) ? ? ? ?
O(1) S(1) O(3) 115.6(5) ? ? ? ?
O(1) S(1) C(1) 103.5(4) ? ? ? ?
O(2) S(1) O(3) 114.7(5) ? ? ? ?
O(2) S(1) C(1) 102.8(3) ? ? ? ?
O(3) S(1) C(1) 104.0(4) ? ? ? ?
S(1) C(1) F(1) 109.0(4) ? ? ? ?
S(1) C(1) F(2) 109.5(4) ? ? ? ?
S(1) C(1) F(3) 109.5(4) ? ? ? ?
F(1) C(1) F(2) 110.1(6) ? ? ? ?
F(1) C(1) F(3) 110.0(6) ? ? ? ?
F(2) C(1) F(3) 108.9(6) ? ? ? ?
O(21) S(2) O(22) 114.9(7) ? ? ? ?
O(21) S(2) O(23) 114.4(7) ? ? ? ?
O(21) S(2) C(20) 103.2(6) ? ? ? ?
O(22) S(2) O(23) 115.4(7) ? ? ? ?
O(22) S(2) C(20) 103.7(6) ? ? ? ?
O(23) S(2) C(20) 103.0(6) ? ? ? ?
S(2) C(20) F(21) 108.3(8) ? ? ? ?
S(2) C(20) F(22) 109.2(7) ? ? ? ?
S(2) C(20) F(23) 109.8(8) ? ? ? ?
F(21) C(20) F(22) 110.0(10) ? ? ? ?
F(21) C(20) F(23) 109.7(9) ? ? ? ?
F(22) C(20) F(23) 109.8(10) ? ? ? ?
O(201) S(20) O(202) 115.0(9) ? ? ? ?
O(201) S(20) O(203) 115.3(10) ? ? ? ?
O(201) S(20) C(200) 103.4(7) ? ? ? ?
O(202) S(20) O(203) 114.9(9) ? ? ? ?
O(202) S(20) C(200) 103.2(8) ? ? ? ?
O(203) S(20) C(200) 102.5(7) ? ? ? ?
Cu O(201) S(20) 131.8(7) ? ? ? ?
S(20) C(200) F(201) 110.8(9) ? ? ? ?
S(20) C(200) F(202) 107.7(9) ? ? ? ?
S(20) C(200) F(203) 108.9(8) ? ? ? ?
F(201) C(200) F(202) 109.2(12) ? ? ? ?
F(201) C(200) F(203) 109.2(13) ? ? ? ?
F(202) C(200) F(203) 111.1(13) ? ? ? ?
Se(1) C(2) C(3) 116.4(17) ? ? ? ?
O(4) C(3) C(2) 112.5(22) ? ? ? ?
O(4) C(3) C(4) 111.4(19) ? ? ? ?
C(2) C(3) C(4) 107.3(20) ? ? ? ?
Se(5) C(4) C(3) 115.3(16) ? ? ? ?
Se(5) C(6) C(7) 112.0(13) ? ? ? ?
C(6) C(7) C(8) 117.1(16) ? ? ? ?
Se(9) C(8) C(7) 111.8(10) ? ? ? ?
Se(9) C(10) C(11) 112.9(10) ? ? ? ?
O(5) C(11) C(10) 110.4(14) ? ? ? ?
O(5) C(11) C(12) 112.0(13) ? ? ? ?
C(10) C(11) C(12) 114.0(12) ? ? ? ?
Se(13) C(12) C(11) 111.8(10) ? ? ? ?
Se(13) C(14) C(15) 112.7(12) ? ? ? ?
C(14) C(15) C(16) 119.0(16) ? ? ? ?
Se(1) C(16) C(15) 118.4(11) ? ? ? ?

loop_
_geom_bond_atom_site_label_1
_geom_bond_atom_site_label_2
_geom_bond_distance
_geom_bond_site_symmetry_1
_geom_bond_site_symmetry_2
_geom_bond_publ_flag
Cu Se(1) 2.488(3) ? ? ?
Cu Se(5) 2.445(3) ? ? ?
Cu Se(9) 2.442(3) ? ? ?
Cu Se(13) 2.4208(23) ? ? ?
Cu O(201) 2.334(12) ? ? ?
Se(1) C(2) 1.944(24) ? ? ?
Se(1) C(16) 1.929(15) ? ? ?
Se(5) C(4) 1.934(15) ? ? ?
Se(5) C(6) 1.948(13) ? ? ?
Se(9) C(8) 1.947(13) ? ? ?
Se(9) C(10) 1.952(11) ? ? ?
Se(13) C(12) 1.952(13) ? ? ?
Se(13) C(14) 1.948(12) ? ? ?
S(1) O(1) 1.417(7) ? ? ?
S(1) O(2) 1.426(8) ? ? ?
S(1) O(3) 1.410(7) ? ? ?
S(1) C(1) 1.850(5) ? ? ?
S(1) F(1) 2.595(6) ? ? ?
S(1) F(2) 2.598(8) ? ? ?
S(1) F(3) 2.600(6) ? ? ?
C(1) F(1) 1.315(8) ? ? ?
C(1) F(2) 1.307(9) ? ? ?
C(1) F(3) 1.311(8) ? ? ?
S(2) O(21) 1.429(13) ? ? ?
S(2) O(22) 1.429(10) ? ? ?
S(2) O(23) 1.421(12) ? ? ?
S(2) C(20) 1.843(10) ? ? ?
C(20) F(21) 1.312(17) ? ? ?
C(20) F(22) 1.309(13) ? ? ?
C(20) F(23) 1.307(15) ? ? ?
S(20) O(201) 1.425(13) ? ? ?
S(20) O(202) 1.424(16) ? ? ?
S(20) O(203) 1.426(12) ? ? ?
S(20) C(200) 1.846(10) ? ? ?
C(200) F(201) 1.312(19) ? ? ?
C(200) F(202) 1.312(21) ? ? ?
C(200) F(203) 1.313(18) ? ? ?
O(4) C(3) 1.42(3) ? ? ?
O(5) C(11) 1.411(22) ? ? ?
C(2) C(3) 1.49(4) ? ? ?
C(3) C(4) 1.48(3) ? ? ?
C(6) C(7) 1.492(25) ? ? ?
C(7) C(8) 1.490(23) ? ? ?
C(10) C(11) 1.496(21) ? ? ?
C(11) C(12) 1.488(20) ? ? ?
C(14) C(15) 1.490(22) ? ? ?
C(15) C(16) 1.473(21) ? ? ?

loop_
_geom_contact_atom_site_label_1
_geom_contact_atom_site_label_2
_geom_contact_distance
_geom_contact_site_symmetry_1
_geom_contact_site_symmetry_2
_geom_contact_publ_flag
? ? ? ? ? ?

loop_
_geom_torsion_atom_site_label_1
_geom_torsion_atom_site_label_2
_geom_torsion_atom_site_label_3
_geom_torsion_atom_site_label_4
_geom_torsion
_geom_torsion_site_symmetry_1
_geom_torsion_site_symmetry_2
_geom_torsion_site_symmetry_3
_geom_torsion_site_symmetry_4
_geom_torsion_publ_flag
? ? ? ? ? ? ? ? ? ?
